data_7209533
loop_
_publ_author_name
'Teng, Yun-lei'
'Dong, Bao-xia'
'Peng, Jun'
'Zhang, Shi-yang'
'Chen, Lu'
'Song, Liang'
'Ge, Jun'

_publ_section_title
;
 Spontaneous resolution of 3D chiral hexadecavanadate-based frameworks
 incorporating achiral flexible and rigid ligands
;
_journal_issue 15
_journal_name_full CrystEngComm
_journal_page_first 2783
_journal_paper_doi 10.1039/c2ce26719e
_journal_volume 15
_journal_year 2013
_chemical_formula_sum 'C78 H76 Cl Cu5 N20 O38.5 V16'
_chemical_formula_weight 3077.8
_chemical_name_systematic
;
?
;
_space_group_IT_number 98
_symmetry_cell_setting tetragonal
_symmetry_space_group_name_Hall 'I 4bw 2bw'
_symmetry_space_group_name_H-M 'I 41 2 2'
_atom_sites_solution_hydrogens geom
_atom_sites_solution_primary direct
_atom_sites_solution_secondary difmap
_audit_creation_method SHELXL-97
_cell_angle_alpha 90.00
_cell_angle_beta 90.00
_cell_angle_gamma 90.00
_cell_formula_units_Z 8
_cell_length_a 27.600(4)
_cell_length_b 27.600(4)
_cell_length_c 26.700(5)
_cell_measurement_reflns_used 8955
_cell_measurement_temperature 293(2)
_cell_measurement_theta_max 25.00
_cell_measurement_theta_min 3.05
_cell_volume 20339(6)
_computing_cell_refinement PROCESS-AUTO
_computing_data_collection PROCESS-AUTO
_computing_data_reduction PROCESS-AUTO
_computing_molecular_graphics 'SHELXTL-PLUS (Sheldrick, 1990)'
_computing_publication_material SHELXL-97
_computing_structure_refinement 'SHELXL-97 (Sheldrick, 2008)'
_computing_structure_solution 'SHELXS-97 (Sheldrick, 2008)'
_diffrn_ambient_temperature 293(2)
_diffrn_measured_fraction_theta_full 0.997
_diffrn_measured_fraction_theta_max 0.997
_diffrn_radiation_monochromator graphite
_diffrn_radiation_source 'fine-focus sealed tube'
_diffrn_radiation_type MoK\a
_diffrn_radiation_wavelength 0.71073
_diffrn_reflns_av_R_equivalents 0.1410
_diffrn_reflns_av_sigmaI/netI 0.0816
_diffrn_reflns_limit_h_max 32
_diffrn_reflns_limit_h_min -32
_diffrn_reflns_limit_k_max 32
_diffrn_reflns_limit_k_min -32
_diffrn_reflns_limit_l_max 31
_diffrn_reflns_limit_l_min -28
_diffrn_reflns_number 73861
_diffrn_reflns_theta_full 25.00
_diffrn_reflns_theta_max 25.00
_diffrn_reflns_theta_min 3.05
_exptl_absorpt_coefficient_mu 2.531
_exptl_absorpt_correction_T_max 0.603
_exptl_absorpt_correction_T_min 0.497
_exptl_absorpt_correction_type multi-scan
_exptl_absorpt_process_details 'ABSCOR by T.Higashi 8 March, 1995'
_exptl_crystal_colour black
_exptl_crystal_density_diffrn 2.004
_exptl_crystal_density_meas ?
_exptl_crystal_density_method 'not measured'
_exptl_crystal_description block
_exptl_crystal_F_000 12160
_exptl_crystal_size_max 0.28
_exptl_crystal_size_mid 0.24
_exptl_crystal_size_min 0.20
_refine_diff_density_max 1.702
_refine_diff_density_min -1.257
_refine_diff_density_rms 0.137
_refine_ls_abs_structure_details 'Flack H D (1983), Acta Cryst. A39, 876-881'
_refine_ls_abs_structure_Flack 0.07(3)
_refine_ls_extinction_method none
_refine_ls_goodness_of_fit_ref 1.041
_refine_ls_hydrogen_treatment constr
_refine_ls_matrix_type full
_refine_ls_number_parameters 638
_refine_ls_number_reflns 8955
_refine_ls_number_restraints 3
_refine_ls_restrained_S_all 1.042
_refine_ls_R_factor_all 0.1116
_refine_ls_R_factor_gt 0.0748
_refine_ls_shift/su_max 0.000
_refine_ls_shift/su_mean 0.000
_refine_ls_structure_factor_coef Fsqd
_refine_ls_weighting_details 'calc w=1/[\s^2^(Fo^2^)+(0.1242P)^2^+0.0000P] where P=(Fo^2^+2Fc^2^)/3'
_refine_ls_weighting_scheme calc
_refine_ls_wR_factor_gt 0.1861
_refine_ls_wR_factor_ref 0.2084
_reflns_number_gt 6078
_reflns_number_total 8955
_reflns_threshold_expression >2sigma(I)
_cod_data_source_file c2ce26719e.txt
_cod_data_source_block i4122
_cod_depositor_comments
;
The following automatic conversions were performed:

'_exptl_crystal_density_meas' value 'none' was changed to '?' - the
value is perceived as not measured.

Automatic conversion script
Id: cif_fix_values 3008 2015-01-20 13:52:24Z robertas 
;
_cod_original_sg_symbol_H-M I4122
_cod_database_code 7209533

loop_
_symmetry_equiv_pos_as_xyz
'x, y, z'
'-x+1/2, -y+1/2, z+1/2'
'-y, x+1/2, z+1/4'
'y+1/2, -x, z+3/4'
'-x+1/2, y, -z+3/4'
'x, -y+1/2, -z+1/4'
'y+1/2, x+1/2, -z+1/2'
'-y, -x, -z'
'x+1/2, y+1/2, z+1/2'
'-x+1, -y+1, z+1'
'-y+1/2, x+1, z+3/4'
'y+1, -x+1/2, z+5/4'
'-x+1, y+1/2, -z+5/4'
'x+1/2, -y+1, -z+3/4'
'y+1, x+1, -z+1'
'-y+1/2, -x+1/2, -z+1/2'

loop_
_atom_site_label
_atom_site_type_symbol
_atom_site_fract_x
_atom_site_fract_y
_atom_site_fract_z
_atom_site_U_iso_or_equiv
_atom_site_adp_type
_atom_site_occupancy
_atom_site_symmetry_multiplicity
_atom_site_calc_flag
_atom_site_refinement_flags
V1 V 0.51805(7) 0.88466(7) 0.53715(8) 0.0402(5) Uani 1 1 d .
V2 V 0.57647(6) 1.06730(7) 0.55932(7) 0.0349(4) Uani 1 1 d .
V3 V 0.61635(6) 1.01728(7) 0.44204(7) 0.0339(4) Uani 1 1 d .
V4 V 0.46894(7) 0.88672(7) 0.44211(7) 0.0367(5) Uani 1 1 d .
V5 V 0.56822(6) 0.92227(6) 0.41804(6) 0.0317(4) Uani 1 1 d .
V6 V 0.61192(6) 0.96746(7) 0.53728(7) 0.0357(5) Uani 1 1 d .
V7 V 0.46093(12) 1.04518(14) 0.61570(12) 0.1022(12) Uani 1 1 d .
V8 V 0.45499(7) 0.96064(7) 0.36411(7) 0.0394(5) Uani 1 1 d .
Cu1 Cu 0.99195(8) 0.7500 0.6250 0.0491(5) Uani 1 2 d S
Cu2 Cu 0.75420(13) 0.30167(9) 0.43287(9) 0.1237(12) Uani 1 1 d .
Cu3 Cu 0.72120(9) 0.66759(8) 0.55932(10) 0.0966(8) Uani 1 1 d .
Cl1 Cl 0.5000 1.0000 0.48380(15) 0.0441(9) Uani 1 2 d S
O1 O 0.5754(3) 0.9138(3) 0.5537(3) 0.0450(19) Uani 1 1 d .
O2 O 0.5998(3) 0.8850(3) 0.3872(3) 0.050(2) Uani 1 1 d .
O3 O 0.6117(3) 1.0983(3) 0.5926(3) 0.048(2) Uani 1 1 d .
O4 O 0.6700(3) 1.0242(3) 0.4217(3) 0.046(2) Uani 1 1 d .
O5 O 0.4548(3) 0.8333(3) 0.4229(3) 0.057(2) Uani 1 1 d .
O6 O 0.5333(3) 0.8837(3) 0.4684(3) 0.0383(17) Uani 1 1 d .
O7 O 0.5028(3) 0.9189(2) 0.3891(2) 0.0358(17) Uani 1 1 d .
O8 O 0.4188(3) 0.9282(3) 0.4230(3) 0.0418(19) Uani 1 1 d .
O9 O 0.4279(3) 0.9376(3) 0.3176(3) 0.051(2) Uani 1 1 d .
O10 O 0.6638(3) 0.9573(3) 0.5583(3) 0.052(2) Uani 1 1 d .
O11 O 0.5754(3) 1.0023(3) 0.5866(2) 0.0413(18) Uani 1 1 d .
O12 O 0.6162(2) 1.0337(2) 0.5097(2) 0.0329(16) Uani 1 1 d .
O13 O 0.5213(3) 0.8317(3) 0.5591(3) 0.054(2) Uani 1 1 d .
O14 O 0.5116(3) 1.0761(3) 0.5859(3) 0.046(2) Uani 1 1 d .
O15 O 0.5804(2) 0.9857(2) 0.3890(2) 0.0323(16) Uani 1 1 d .
O16 O 0.5000 1.0000 0.3372(3) 0.038(2) Uani 1 2 d S
O17 O 0.5000 1.0000 0.6033(3) 0.0190(18) Uani 1 2 d S
O17' O 0.5000 1.0000 0.6515(5) 0.064(4) Uani 1 2 d S
O18 O 0.4511(2) 0.8899(3) 0.5089(3) 0.0379(18) Uani 1 1 d .
O19 O 0.6114(2) 0.9521(3) 0.4688(3) 0.0356(17) Uani 1 1 d .
O20 O 0.4375(5) 1.0737(5) 0.6619(5) 0.038(3) Uiso 0.50 1 d P
N1 N 0.9884(3) 0.7801(3) 0.5626(3) 0.040(2) Uani 1 1 d .
N2 N 0.9805(4) 0.8368(3) 0.5048(3) 0.045(2) Uani 1 1 d D
N3 N 0.8140(5) 0.2621(4) 0.4300(4) 0.059(3) Uani 1 1 d .
N4 N 0.7232(4) 0.2355(4) 0.4414(4) 0.061(3) Uani 1 1 d .
N5 N 0.7389(5) 0.3680(4) 0.4354(5) 0.067(3) Uani 1 1 d .
N6 N 0.6963(5) 0.4343(4) 0.4317(4) 0.069(3) Uani 1 1 d .
N9 N 0.6944(5) 0.7322(5) 0.5608(5) 0.076(4) Uiso 1 1 d .
N10 N 0.7862(4) 0.7044(4) 0.5581(5) 0.069(3) Uani 1 1 d .
N8 N 0.7170(5) 0.5989(5) 0.5632(6) 0.090(4) Uani 1 1 d .
N7 N 0.6887(5) 0.5256(4) 0.5730(5) 0.073(4) Uani 1 1 d .
C1 C 0.9853(4) 0.8260(4) 0.5540(3) 0.037(3) Uani 1 1 d .
H1A H 0.9863 0.8493 0.5792 0.044 Uiso 1 1 calc R
C2 C 0.9790(5) 0.7934(5) 0.4796(5) 0.055(3) Uani 1 1 d .
H2A H 0.9752 0.7890 0.4453 0.066 Uiso 1 1 calc R
C3 C 0.9843(5) 0.7573(5) 0.5160(5) 0.059(3) Uani 1 1 d .
H3A H 0.9849 0.7240 0.5102 0.071 Uiso 1 1 calc R
C4 C 0.9815(6) 0.8823(4) 0.4831(6) 0.083(5) Uiso 1 1 d D
C6 C 0.8643(9) 0.2726(7) 0.4241(6) 0.107(7) Uani 1 1 d .
H6A H 0.8741 0.3048 0.4222 0.128 Uiso 1 1 calc R
C7 C 0.8994(7) 0.2358(10) 0.4211(7) 0.113(8) Uani 1 1 d .
H7A H 0.9313 0.2450 0.4153 0.135 Uiso 1 1 calc R
C8 C 0.8903(11) 0.1906(11) 0.4258(10) 0.142(10) Uiso 1 1 d .
H8A H 0.9151 0.1678 0.4268 0.171 Uiso 1 1 calc R
C9 C 0.8419(6) 0.1769(6) 0.4294(5) 0.078(5) Uani 1 1 d .
C10 C 0.8204(8) 0.1285(8) 0.4356(7) 0.100(6) Uiso 1 1 d .
H10A H 0.8428 0.1033 0.4354 0.120 Uiso 1 1 calc R
C11 C 0.7790(8) 0.1156(9) 0.4408(8) 0.112(7) Uiso 1 1 d .
H11A H 0.7713 0.0829 0.4431 0.134 Uiso 1 1 calc R
C12 C 0.7429(7) 0.1510(7) 0.4433(5) 0.084(5) Uani 1 1 d .
C13 C 0.6919(7) 0.1429(8) 0.4498(7) 0.095(6) Uiso 1 1 d .
H13A H 0.6790 0.1119 0.4528 0.114 Uiso 1 1 calc R
C14 C 0.6648(10) 0.1813(10) 0.4511(9) 0.134(8) Uiso 1 1 d .
H14A H 0.6317 0.1753 0.4536 0.160 Uiso 1 1 calc R
C15 C 0.6762(8) 0.2250(8) 0.4496(7) 0.103(6) Uiso 1 1 d .
H15A H 0.6532 0.2493 0.4539 0.123 Uiso 1 1 calc R
C16 C 0.7562(6) 0.2007(5) 0.4395(5) 0.062(4) Uani 1 1 d .
C17 C 0.8044(5) 0.2152(5) 0.4324(5) 0.055(3) Uani 1 1 d .
C18 C 0.6952(6) 0.3851(5) 0.4292(5) 0.065(4) Uani 1 1 d .
H18A H 0.6676 0.3664 0.4239 0.077 Uiso 1 1 calc R
C19 C 0.7433(5) 0.4464(6) 0.4390(6) 0.075(4) Uani 1 1 d .
H19A H 0.7557 0.4774 0.4434 0.090 Uiso 1 1 calc R
C20 C 0.7677(5) 0.4068(6) 0.4385(6) 0.069(4) Uani 1 1 d .
H20A H 0.8013 0.4052 0.4401 0.083 Uiso 1 1 calc R
C21 C 0.6527(6) 0.4658(6) 0.4325(5) 0.074(4) Uani 1 1 d .
H21A H 0.6540 0.4885 0.4048 0.089 Uiso 1 1 calc R
H21B H 0.6238 0.4461 0.4286 0.089 Uiso 1 1 calc R
C22 C 0.6499(6) 0.4925(6) 0.4795(6) 0.080(5) Uiso 1 1 d .
H22A H 0.6197 0.5105 0.4803 0.096 Uiso 1 1 calc R
H22B H 0.6762 0.5158 0.4806 0.096 Uiso 1 1 calc R
C23 C 0.6526(6) 0.4609(6) 0.5250(6) 0.084(5) Uani 1 1 d .
H23A H 0.6819 0.4416 0.5234 0.101 Uiso 1 1 calc R
H23B H 0.6252 0.4390 0.5251 0.101 Uiso 1 1 calc R
C24 C 0.6527(6) 0.4896(7) 0.5729(7) 0.089(5) Uiso 1 1 d .
H24A H 0.6212 0.5047 0.5774 0.107 Uiso 1 1 calc R
H24B H 0.6580 0.4678 0.6009 0.107 Uiso 1 1 calc R
C25 C 0.6781(5) 0.5726(5) 0.5675(6) 0.060(4) Uani 1 1 d .
H25A H 0.6468 0.5849 0.5668 0.072 Uiso 1 1 calc R
C26 C 0.7572(7) 0.5664(7) 0.5659(9) 0.112(7) Uani 1 1 d .
H26A H 0.7897 0.5750 0.5637 0.135 Uiso 1 1 calc R
C27 C 0.7399(6) 0.5211(7) 0.5723(7) 0.084(5) Uani 1 1 d .
H27A H 0.7578 0.4927 0.5755 0.101 Uiso 1 1 calc R
C28 C 0.6484(7) 0.7444(8) 0.5598(7) 0.105(6) Uani 1 1 d .
H28A H 0.6248 0.7205 0.5569 0.125 Uiso 1 1 calc R
C29 C 0.6346(9) 0.7936(9) 0.5630(8) 0.116(7) Uiso 1 1 d .
H29A H 0.6016 0.8005 0.5632 0.139 Uiso 1 1 calc R
C30 C 0.6661(6) 0.8319(7) 0.5659(7) 0.093(5) Uani 1 1 d .
H30A H 0.6563 0.8641 0.5661 0.112 Uiso 1 1 calc R
C31 C 0.7183(7) 0.8163(7) 0.5687(7) 0.091(5) Uiso 1 1 d .
C32 C 0.7561(8) 0.8494(7) 0.5710(7) 0.097(6) Uiso 1 1 d .
H32A H 0.7483 0.8820 0.5738 0.116 Uiso 1 1 calc R
C33 C 0.8018(7) 0.8377(7) 0.5693(6) 0.087(6) Uani 1 1 d .
H33A H 0.8261 0.8610 0.5695 0.104 Uiso 1 1 calc R
C34 C 0.8122(5) 0.7890(7) 0.5673(6) 0.077(5) Uani 1 1 d .
C35 C 0.8629(8) 0.7693(9) 0.5633(8) 0.112(7) Uiso 1 1 d .
H35A H 0.8888 0.7909 0.5638 0.135 Uiso 1 1 calc R
C36 C 0.8717(6) 0.7233(8) 0.5590(7) 0.096(6) Uani 1 1 d .
H36A H 0.9032 0.7116 0.5576 0.115 Uiso 1 1 calc R
C37 C 0.8324(7) 0.6926(6) 0.5567(6) 0.082(5) Uiso 1 1 d .
H37A H 0.8393 0.6597 0.5538 0.098 Uiso 1 1 calc R
C38 C 0.7789(4) 0.7546(4) 0.5621(5) 0.048(3) Uiso 1 1 d .
C39 C 0.7293(6) 0.7691(5) 0.5633(5) 0.069(4) Uani 1 1 d .
O1W O 0.5274(11) 0.4726(11) 0.5000 0.16(2) Uani 0.50 2 d SP
C5 C 0.9375(11) 0.9017(17) 0.497(2) 0.134(16) Uiso 0.50 1 d PD
C5' C 0.9626(11) 0.9267(8) 0.5074(10) 0.067(8) Uiso 0.50 1 d PD

loop_
_atom_site_aniso_label
_atom_site_aniso_U_11
_atom_site_aniso_U_22
_atom_site_aniso_U_33
_atom_site_aniso_U_23
_atom_site_aniso_U_13
_atom_site_aniso_U_12
V1 0.0364(11) 0.0357(11) 0.0486(12) 0.0080(9) 0.0003(9) 0.0060(9)
V2 0.0273(10) 0.0382(11) 0.0391(10) -0.0059(8) 0.0009(8) -0.0055(8)
V3 0.0246(9) 0.0397(11) 0.0373(10) 0.0018(8) 0.0047(8) 0.0010(8)
V4 0.0340(10) 0.0296(10) 0.0465(12) -0.0023(9) -0.0068(9) -0.0019(8)
V5 0.0286(10) 0.0305(10) 0.0359(9) -0.0032(8) -0.0025(8) 0.0056(8)
V6 0.0273(10) 0.0432(11) 0.0365(10) 0.0021(8) -0.0048(8) 0.0039(8)
V7 0.086(2) 0.135(3) 0.0856(19) -0.038(2) 0.0233(17) -0.048(2)
V8 0.0369(11) 0.0454(12) 0.0357(9) -0.0081(8) -0.0093(8) 0.0152(9)
Cu1 0.0445(12) 0.0459(12) 0.0569(12) 0.0191(10) 0.000 0.000
Cu2 0.206(3) 0.0730(15) 0.0916(16) -0.0169(13) -0.0375(19) 0.0697(18)
Cu3 0.1104(18) 0.0617(12) 0.1176(18) -0.0035(13) 0.0120(15) -0.0299(12)
Cl1 0.037(2) 0.039(2) 0.057(2) 0.000 0.000 -0.0041(18)
O1 0.025(4) 0.057(5) 0.053(5) 0.009(4) -0.009(4) -0.002(4)
O2 0.034(4) 0.056(5) 0.061(5) -0.027(4) -0.008(4) 0.027(4)
O3 0.038(4) 0.049(5) 0.056(5) -0.024(4) 0.008(4) -0.006(4)
O4 0.025(4) 0.053(5) 0.059(5) 0.000(4) 0.008(4) -0.005(4)
O5 0.051(5) 0.037(5) 0.085(6) -0.024(5) -0.017(5) 0.001(4)
O6 0.045(5) 0.028(4) 0.042(4) -0.003(3) 0.002(3) -0.003(3)
O7 0.035(4) 0.036(4) 0.037(4) -0.004(3) -0.008(3) 0.012(3)
O8 0.028(4) 0.054(5) 0.044(4) -0.015(4) -0.005(3) -0.003(4)
O9 0.061(6) 0.053(5) 0.040(4) -0.021(4) -0.013(4) 0.011(4)
O10 0.021(4) 0.083(6) 0.053(5) 0.022(5) -0.016(4) -0.004(4)
O11 0.042(5) 0.051(5) 0.031(4) -0.002(4) 0.005(3) -0.005(4)
O12 0.027(4) 0.032(4) 0.040(4) -0.002(3) 0.000(3) -0.008(3)
O13 0.039(5) 0.039(4) 0.083(6) 0.029(4) -0.009(4) -0.001(4)
O14 0.043(5) 0.057(5) 0.038(4) 0.007(4) 0.006(4) 0.006(4)
O15 0.033(4) 0.032(4) 0.032(4) 0.000(3) -0.001(3) -0.003(3)
O16 0.029(6) 0.048(7) 0.036(5) 0.000 0.000 0.016(4)
O17 0.019(4) 0.032(5) 0.007(4) 0.000 0.000 0.011(4)
O17' 0.032(7) 0.072(9) 0.088(10) 0.000 0.000 -0.004(6)
O18 0.028(4) 0.037(4) 0.049(5) -0.001(4) 0.002(3) 0.003(3)
O19 0.027(4) 0.041(4) 0.038(4) 0.001(3) -0.001(3) 0.008(3)
N1 0.042(5) 0.036(5) 0.043(5) -0.003(4) -0.010(4) -0.005(4)
N2 0.053(6) 0.036(5) 0.045(5) 0.007(5) -0.006(5) 0.008(4)
N3 0.086(9) 0.031(6) 0.061(7) 0.005(5) 0.009(6) -0.012(5)
N4 0.051(7) 0.075(8) 0.057(7) -0.004(6) -0.005(6) 0.009(6)
N5 0.071(8) 0.052(7) 0.077(8) -0.004(6) -0.014(7) 0.019(7)
N6 0.082(9) 0.065(8) 0.060(7) 0.005(6) -0.009(7) 0.010(7)
N10 0.066(8) 0.059(7) 0.080(8) 0.018(7) 0.007(7) 0.020(6)
N8 0.079(10) 0.079(10) 0.113(12) -0.012(9) 0.006(9) -0.002(8)
N7 0.091(10) 0.056(8) 0.072(8) -0.004(6) 0.023(7) -0.020(7)
C1 0.065(8) 0.028(6) 0.018(5) 0.004(4) 0.004(5) 0.005(5)
C2 0.055(8) 0.057(8) 0.054(8) -0.018(7) 0.002(6) -0.001(7)
C3 0.063(9) 0.048(8) 0.066(8) -0.014(7) 0.014(7) -0.004(7)
C6 0.17(2) 0.082(13) 0.072(11) -0.002(10) 0.017(13) -0.058(14)
C7 0.054(10) 0.18(3) 0.101(14) 0.029(15) 0.026(10) 0.025(14)
C9 0.090(12) 0.082(12) 0.061(9) 0.022(8) -0.002(9) 0.014(10)
C12 0.107(14) 0.090(13) 0.055(9) -0.012(8) -0.001(9) 0.008(11)
C16 0.091(12) 0.048(8) 0.047(8) -0.015(6) 0.002(8) -0.022(8)
C17 0.047(8) 0.070(10) 0.046(7) -0.016(7) -0.002(6) 0.011(7)
C18 0.095(12) 0.031(7) 0.068(9) -0.008(7) -0.004(8) -0.003(7)
C19 0.060(9) 0.060(10) 0.104(12) -0.001(9) -0.035(9) -0.011(8)
C20 0.043(8) 0.086(12) 0.079(10) -0.005(9) -0.008(8) 0.009(8)
C21 0.080(11) 0.081(11) 0.061(9) 0.000(8) -0.019(8) 0.028(9)
C23 0.087(12) 0.078(11) 0.086(11) -0.032(10) 0.029(9) -0.017(9)
C25 0.053(8) 0.041(8) 0.087(10) -0.014(7) -0.012(7) 0.000(6)
C26 0.069(12) 0.079(13) 0.19(2) -0.020(14) -0.035(14) 0.005(11)
C27 0.057(10) 0.086(12) 0.109(13) 0.005(10) -0.011(9) 0.021(9)
C28 0.088(13) 0.115(16) 0.110(15) -0.010(13) -0.011(11) 0.034(12)
C30 0.069(11) 0.097(13) 0.113(13) 0.028(12) 0.006(11) 0.033(10)
C33 0.097(14) 0.097(14) 0.065(10) 0.028(10) -0.018(9) -0.038(11)
C34 0.049(9) 0.100(13) 0.082(11) 0.039(10) -0.003(8) -0.008(8)
C36 0.055(10) 0.141(18) 0.092(12) 0.042(12) -0.011(9) 0.010(10)
C39 0.093(11) 0.036(7) 0.078(10) 0.016(7) -0.008(9) 0.018(7)
O1W 0.21(3) 0.21(3) 0.043(16) -0.003(19) -0.003(19) 0.10(4)

loop_
_atom_type_symbol
_atom_type_description
_atom_type_scat_dispersion_real
_atom_type_scat_dispersion_imag
_atom_type_scat_source
C C 0.0033 0.0016 'International Tables Vol C Tables 4.2.6.8 and 6.1.1.4'
H H 0.0000 0.0000 'International Tables Vol C Tables 4.2.6.8 and 6.1.1.4'
N N 0.0061 0.0033 'International Tables Vol C Tables 4.2.6.8 and 6.1.1.4'
O O 0.0106 0.0060 'International Tables Vol C Tables 4.2.6.8 and 6.1.1.4'
Cl Cl 0.1484 0.1585 'International Tables Vol C Tables 4.2.6.8 and 6.1.1.4'
V V 0.3005 0.5294 'International Tables Vol C Tables 4.2.6.8 and 6.1.1.4'
Cu Cu 0.3201 1.2651 'International Tables Vol C Tables 4.2.6.8 and 6.1.1.4'

loop_
_geom_angle_atom_site_label_1
_geom_angle_atom_site_label_2
_geom_angle_atom_site_label_3
_geom_angle
_geom_angle_site_symmetry_1
_geom_angle_site_symmetry_3
O13 V1 O1 105.5(4) . .
O13 V1 O14 107.5(4) . 10_564
O1 V1 O14 87.5(4) . 10_564
O13 V1 O6 109.6(4) . .
O1 V1 O6 92.8(3) . .
O14 V1 O6 141.3(4) 10_564 .
O13 V1 O18 105.1(4) . .
O1 V1 O18 149.1(3) . .
O14 V1 O18 79.4(3) 10_564 .
O6 V1 O18 80.8(3) . .
O13 V1 V4 111.9(3) . .
O1 V1 V4 127.7(2) . .
O14 V1 V4 113.2(2) 10_564 .
O6 V1 V4 41.1(2) . .
O18 V1 V4 39.8(2) . .
O13 V1 V7 109.7(4) . 10_564
O1 V1 V7 50.3(3) . 10_564
O14 V1 V7 37.4(3) 10_564 10_564
O6 V1 V7 131.8(2) . 10_564
O18 V1 V7 114.0(2) . 10_564
V4 V1 V7 135.70(10) . 10_564
O13 V1 V2 112.8(3) . 10_564
O1 V1 V2 120.8(3) . 10_564
O14 V1 V2 39.3(2) 10_564 10_564
O6 V1 V2 113.3(2) . 10_564
O18 V1 V2 40.2(2) . 10_564
V4 V1 V2 75.78(7) . 10_564
V7 V1 V2 74.70(9) 10_564 10_564
O3 V2 O11 107.5(4) . .
O3 V2 O14 107.2(4) . .
O11 V2 O14 88.0(3) . .
O3 V2 O18 107.7(4) . 10_564
O11 V2 O18 144.7(3) . 10_564
O14 V2 O18 79.4(3) . 10_564
O3 V2 O12 107.1(3) . .
O11 V2 O12 79.8(3) . .
O14 V2 O12 145.6(3) . .
O18 V2 O12 92.2(3) 10_564 .
O3 V2 V6 114.3(3) . .
O11 V2 V6 39.0(2) . .
O14 V2 V6 119.4(3) . .
O18 V2 V6 123.5(2) 10_564 .
O12 V2 V6 40.9(2) . .
O3 V2 V1 114.3(3) . 10_564
O11 V2 V1 118.2(2) . 10_564
O14 V2 V1 37.9(2) . 10_564
O18 V2 V1 41.6(2) 10_564 10_564
O12 V2 V1 124.5(2) . 10_564
V6 V2 V1 131.13(8) . 10_564
O4 V3 O12 107.7(4) . .
O4 V3 O8 107.2(4) . 10_564
O12 V3 O8 93.9(3) . 10_564
O4 V3 O15 106.4(4) . .
O12 V3 O15 144.9(3) . .
O8 V3 O15 84.1(3) 10_564 .
O4 V3 O19 107.6(4) . .
O12 V3 O19 82.4(3) . .
O8 V3 O19 144.4(3) 10_564 .
O15 V3 O19 79.3(3) . .
O4 V3 V6 113.4(3) . .
O12 V3 V6 42.5(2) . .
O8 V3 V6 127.0(2) 10_564 .
O15 V3 V6 114.0(2) . .
O19 V3 V6 39.9(2) . .
O4 V3 V8 111.0(3) . 10_564
O12 V3 V8 129.6(2) . 10_564
O8 V3 V8 44.5(2) 10_564 10_564
O15 V3 V8 39.6(2) . 10_564
O19 V3 V8 114.0(2) . 10_564
V6 V3 V8 134.02(8) . 10_564
O4 V3 V5 116.3(3) . .
O12 V3 V5 114.7(2) . .
O8 V3 V5 114.6(2) 10_564 .
O15 V3 V5 39.2(2) . .
O19 V3 V5 40.5(2) . .
V6 V3 V5 75.78(6) . .
V8 V3 V5 74.53(7) 10_564 .
O5 V4 O18 106.6(4) . .
O5 V4 O8 107.1(4) . .
O18 V4 O8 92.2(3) . .
O5 V4 O6 107.6(4) . .
O18 V4 O6 84.0(3) . .
O8 V4 O6 144.7(3) . .
O5 V4 O7 107.9(4) . .
O18 V4 O7 145.0(3) . .
O8 V4 O7 82.8(3) . .
O6 V4 O7 80.7(3) . .
O5 V4 V1 112.2(3) . .
O18 V4 V1 43.7(2) . .
O8 V4 V1 127.1(2) . .
O6 V4 V1 40.3(2) . .
O7 V4 V1 115.5(2) . .
O5 V4 V8 112.2(3) . .
O18 V4 V8 127.9(2) . .
O8 V4 V8 44.2(2) . .
O6 V4 V8 114.3(2) . .
O7 V4 V8 38.6(2) . .
V1 V4 V8 134.42(8) . .
O5 V4 V5 117.1(3) . .
O18 V4 V5 115.9(2) . .
O8 V4 V5 114.9(2) . .
O6 V4 V5 40.5(2) . .
O7 V4 V5 40.4(2) . .
V1 V4 V5 76.32(7) . .
V8 V4 V5 74.89(7) . .
O2 V5 O15 106.5(4) . .
O2 V5 O7 105.8(3) . .
O15 V5 O7 92.6(3) . .
O2 V5 O6 105.9(4) . .
O15 V5 O6 147.6(3) . .
O7 V5 O6 78.1(3) . .
O2 V5 O19 107.1(4) . .
O15 V5 O19 78.2(3) . .
O7 V5 O19 147.1(3) . .
O6 V5 O19 92.9(3) . .
O2 V5 V4 113.9(3) . .
O15 V5 V4 122.8(2) . .
O7 V5 V4 39.2(2) . .
O6 V5 V4 39.1(2) . .
O19 V5 V4 122.8(2) . .
O2 V5 V3 115.8(3) . .
O15 V5 V3 39.07(19) . .
O7 V5 V3 122.0(2) . .
O6 V5 V3 122.8(2) . .
O19 V5 V3 39.4(2) . .
V4 V5 V3 130.30(7) . .
O10 V6 O1 105.8(4) . .
O10 V6 O19 108.4(4) . .
O1 V6 O19 92.7(3) . .
O10 V6 O11 109.0(4) . .
O1 V6 O11 87.3(3) . .
O19 V6 O11 141.1(3) . .
O10 V6 O12 104.1(4) . .
O1 V6 O12 149.9(3) . .
O19 V6 O12 81.1(3) . .
O11 V6 O12 79.8(3) . .
O10 V6 V3 111.2(3) . .
O1 V6 V3 127.9(2) . .
O19 V6 V3 41.5(2) . .
O11 V6 V3 112.7(2) . .
O12 V6 V3 39.6(2) . .
O10 V6 V7 110.6(3) . 10_564
O1 V6 V7 50.0(3) . 10_564
O19 V6 V7 131.7(2) . 10_564
O11 V6 V7 37.5(2) . 10_564
O12 V6 V7 114.8(2) . 10_564
V3 V6 V7 135.65(10) . 10_564
O10 V6 V2 113.3(4) . .
O1 V6 V2 121.0(2) . .
O19 V6 V2 113.5(2) . .
O11 V6 V2 39.5(2) . .
O12 V6 V2 40.4(2) . .
V3 V6 V2 75.41(7) . .
V7 V6 V2 75.13(10) 10_564 .
O20 V7 O17 140.9(6) . .
O20 V7 O14 114.6(6) . .
O17 V7 O14 76.6(3) . .
O20 V7 O11 117.4(6) . 10_564
O17 V7 O11 74.6(3) . 10_564
O14 V7 O11 124.9(4) . 10_564
O20 V7 O17' 99.4(6) . .
O17 V7 O17' 41.5(4) . .
O14 V7 O17' 95.2(3) . .
O11 V7 O17' 93.1(3) 10_564 .
O20 V7 O1 98.1(6) . 10_564
O17 V7 O1 121.0(3) . 10_564
O14 V7 O1 77.6(3) . 10_564
O11 V7 O1 78.6(3) 10_564 10_564
O17' V7 O1 162.5(4) . 10_564
O20 V7 V1 108.0(5) . 10_564
O17 V7 V1 102.9(2) . 10_564
O14 V7 V1 38.9(3) . 10_564
O11 V7 V1 106.3(3) 10_564 10_564
O17' V7 V1 133.1(3) . 10_564
O1 V7 V1 38.9(2) 10_564 10_564
O20 V7 V6 109.5(5) . 10_564
O17 V7 V6 102.2(2) . 10_564
O14 V7 V6 105.8(3) . 10_564
O11 V7 V6 39.8(2) 10_564 10_564
O17' V7 V6 132.1(3) . 10_564
O1 V7 V6 39.1(2) 10_564 10_564
V1 V7 V6 72.58(10) 10_564 10_564
O9 V8 O16 104.8(4) . .
O9 V8 O7 111.4(4) . .
O16 V8 O7 91.6(3) . .
O9 V8 O15 110.3(4) . 10_564
O16 V8 O15 91.4(2) . 10_564
O7 V8 O15 135.9(3) . 10_564
O9 V8 O8 101.2(4) . .
O16 V8 O8 154.0(3) . .
O7 V8 O8 78.6(3) . .
O15 V8 O8 79.8(3) 10_564 .
O9 V8 V3 108.9(3) . 10_564
O16 V8 V3 128.5(2) . 10_564
O7 V8 V3 110.4(2) . 10_564
O15 V8 V3 40.7(2) 10_564 10_564
O8 V8 V3 39.2(2) . 10_564
O9 V8 V4 109.8(3) . .
O16 V8 V4 127.7(2) . .
O7 V8 V4 39.6(2) . .
O15 V8 V4 111.2(2) 10_564 .
O8 V8 V4 39.1(2) . .
V3 V8 V4 74.30(7) 10_564 .
N1 Cu1 N1 174.0(6) 6_566 .
N5 Cu2 N3 136.5(6) . .
N5 Cu2 N4 141.0(6) . .
N3 Cu2 N4 82.0(4) . .
N8 Cu3 N9 153.7(6) . .
N8 Cu3 N10 123.0(6) . .
N9 Cu3 N10 83.0(5) . .
V1 O1 V6 140.2(4) . .
V1 O1 V7 90.8(3) . 10_564
V6 O1 V7 90.9(3) . 10_564
V1 O6 V4 98.6(4) . .
V1 O6 V5 140.2(4) . .
V4 O6 V5 100.3(3) . .
V8 O7 V4 101.8(3) . .
V8 O7 V5 139.2(4) . .
V4 O7 V5 100.4(3) . .
V3 O8 V4 143.8(4) 10_564 .
V3 O8 V8 96.3(4) 10_564 .
V4 O8 V8 96.7(3) . .
V7 O11 V6 102.7(4) 10_564 .
V7 O11 V2 146.6(5) 10_564 .
V6 O11 V2 101.5(3) . .
V3 O12 V2 140.7(4) . .
V3 O12 V6 97.9(3) . .
V2 O12 V6 98.7(3) . .
V7 O14 V1 103.7(4) . 10_564
V7 O14 V2 144.0(5) . .
V1 O14 V2 102.7(3) 10_564 .
V8 O15 V3 99.7(3) 10_564 .
V8 O15 V5 139.0(4) 10_564 .
V3 O15 V5 101.7(3) . .
V8 O16 V8 132.9(6) . 10_564
O17' O17 V7 78.6(3) . .
O17' O17 V7 78.6(3) . 10_564
V7 O17 V7 157.2(5) . 10_564
O17 O17' V7 59.9(4) . .
O17 O17' V7 59.9(4) . 10_564
V7 O17' V7 119.8(7) . 10_564
V4 O18 V2 143.0(4) . 10_564
V4 O18 V1 96.5(3) . .
V2 O18 V1 98.3(3) 10_564 .
V6 O19 V3 98.5(3) . .
V6 O19 V5 139.8(4) . .
V3 O19 V5 100.1(3) . .
C1 N1 C3 106.2(9) . .
C1 N1 Cu1 126.8(7) . .
C3 N1 Cu1 126.8(8) . .
C1 N2 C2 106.6(9) . .
C1 N2 C4 127.2(11) . .
C2 N2 C4 125.9(11) . .
C17 N3 C6 113.5(13) . .
C17 N3 Cu2 111.8(9) . .
C6 N3 Cu2 134.7(11) . .
C16 N4 C15 120.7(15) . .
C16 N4 Cu2 111.0(9) . .
C15 N4 Cu2 128.3(12) . .
C18 N5 C20 105.6(12) . .
C18 N5 Cu2 123.6(11) . .
C20 N5 Cu2 130.5(11) . .
C19 N6 C18 105.9(13) . .
C19 N6 C21 129.1(13) . .
C18 N6 C21 124.6(14) . .
C28 N9 C39 118.5(15) . .
C28 N9 Cu3 127.4(14) . .
C39 N9 Cu3 114.2(10) . .
C37 N10 C38 112.7(13) . .
C37 N10 Cu3 136.1(11) . .
C38 N10 Cu3 111.1(8) . .
C25 N8 C26 106.6(14) . .
C25 N8 Cu3 127.6(11) . .
C26 N8 Cu3 125.6(12) . .
C25 N7 C24 122.0(14) . .
C25 N7 C27 107.6(12) . .
C24 N7 C27 130.0(15) . .
N1 C1 N2 113.3(9) . .
N1 C1 H1A 123.4 . .
N2 C1 H1A 123.4 . .
N2 C2 C3 106.1(11) . .
N2 C2 H2A 126.9 . .
C3 C2 H2A 126.9 . .
N1 C3 C2 107.8(11) . .
N1 C3 H3A 126.1 . .
C2 C3 H3A 126.1 . .
C5 C4 N2 103(2) . .
C5 C4 C5' 41(2) . .
N2 C4 C5' 124.1(16) . .
C7 C6 N3 122.0(17) . .
C7 C6 H6A 119.0 . .
N3 C6 H6A 119.0 . .
C8 C7 C6 124(2) . .
C8 C7 H7A 117.8 . .
C6 C7 H7A 117.8 . .
C7 C8 C9 117(3) . .
C7 C8 H8A 121.3 . .
C9 C8 H8A 121.3 . .
C8 C9 C10 130(2) . .
C8 C9 C17 118.6(19) . .
C10 C9 C17 111.1(16) . .
C11 C10 C9 132(2) . .
C11 C10 H10A 114.2 . .
C9 C10 H10A 114.2 . .
C10 C11 C12 118(2) . .
C10 C11 H11A 120.8 . .
C12 C11 H11A 120.8 . .
C11 C12 C16 119.0(19) . .
C11 C12 C13 127(2) . .
C16 C12 C13 114.3(17) . .
C14 C13 C12 116(2) . .
C14 C13 H13A 121.9 . .
C12 C13 H13A 121.9 . .
C15 C14 C13 130(3) . .
C15 C14 H14A 115.0 . .
C13 C14 H14A 115.0 . .
C14 C15 N4 117(2) . .
C14 C15 H15A 121.4 . .
N4 C15 H15A 121.4 . .
N4 C16 C17 116.7(12) . .
N4 C16 C12 121.2(15) . .
C17 C16 C12 122.1(16) . .
N3 C17 C16 118.4(13) . .
N3 C17 C9 123.9(14) . .
C16 C17 C9 117.7(14) . .
N5 C18 N6 109.5(14) . .
N5 C18 H18A 125.3 . .
N6 C18 H18A 125.3 . .
C20 C19 N6 106.9(14) . .
C20 C19 H19A 126.5 . .
N6 C19 H19A 126.5 . .
C19 C20 N5 111.8(14) . .
C19 C20 H20A 124.1 . .
N5 C20 H20A 124.1 . .
C22 C21 N6 110.6(13) . .
C22 C21 H21A 109.5 . .
N6 C21 H21A 109.5 . .
C22 C21 H21B 109.5 . .
N6 C21 H21B 109.5 . .
H21A C21 H21B 108.1 . .
C21 C22 C23 113.7(14) . .
C21 C22 H22A 108.8 . .
C23 C22 H22A 108.8 . .
C21 C22 H22B 108.8 . .
C23 C22 H22B 108.8 . .
H22A C22 H22B 107.7 . .
C22 C23 C24 112.6(14) . .
C22 C23 H23A 109.1 . .
C24 C23 H23A 109.1 . .
C22 C23 H23B 109.1 . .
C24 C23 H23B 109.1 . .
H23A C23 H23B 107.8 . .
N7 C24 C23 112.0(15) . .
N7 C24 H24A 109.2 . .
C23 C24 H24A 109.2 . .
N7 C24 H24B 109.2 . .
C23 C24 H24B 109.2 . .
H24A C24 H24B 107.9 . .
N8 C25 N7 111.7(13) . .
N8 C25 H25A 124.2 . .
N7 C25 H25A 124.2 . .
C27 C26 N8 108.3(16) . .
C27 C26 H26A 125.9 . .
N8 C26 H26A 125.9 . .
C26 C27 N7 105.8(15) . .
C26 C27 H27A 127.1 . .
N7 C27 H27A 127.1 . .
N9 C28 C29 120(2) . .
N9 C28 H28A 119.8 . .
C29 C28 H28A 119.8 . .
C30 C29 C28 125(2) . .
C30 C29 H29A 117.5 . .
C28 C29 H29A 117.5 . .
C29 C30 C31 113.0(18) . .
C29 C30 H30A 123.5 . .
C31 C30 H30A 123.5 . .
C39 C31 C32 118.2(19) . .
C39 C31 C30 119.0(18) . .
C32 C31 C30 122.3(19) . .
C33 C32 C31 124(2) . .
C33 C32 H32A 117.9 . .
C31 C32 H32A 117.9 . .
C32 C33 C34 116.5(17) . .
C32 C33 H33A 121.8 . .
C34 C33 H33A 121.8 . .
C38 C34 C33 123.8(15) . .
C38 C34 C35 112.3(18) . .
C33 C34 C35 123.3(17) . .
C36 C35 C34 122(2) . .
C36 C35 H35A 118.9 . .
C34 C35 H35A 118.9 . .
C35 C36 C37 117.3(19) . .
C35 C36 H36A 121.3 . .
C37 C36 H36A 121.3 . .
N10 C37 C36 127.4(17) . .
N10 C37 H37A 116.3 . .
C36 C37 H37A 116.3 . .
C34 C38 N10 127.7(13) . .
C34 C38 C39 117.5(13) . .
N10 C38 C39 114.7(12) . .
C31 C39 N9 123.7(16) . .
C31 C39 C38 119.4(16) . .
N9 C39 C38 116.9(11) . .
C5' C5 C4 74.8(16) . .
C5' C5 C5 88.3(19) . 15_445
C4 C5 C5 157(3) . 15_445
C5' C5 C5' 58(3) . 15_445
C4 C5 C5' 121(3) . 15_445
C5 C5 C5' 36.4(16) 15_445 15_445
C5 C5' C5' 86(3) . 15_445
C5 C5' C4 63.8(10) . .
C5' C5' C4 133(3) 15_445 .
C5 C5' C5 55(2) . 15_445
C5' C5' C5 36.3(15) 15_445 15_445
C4 C5' C5 117(2) . 15_445

loop_
_geom_bond_atom_site_label_1
_geom_bond_atom_site_label_2
_geom_bond_distance
_geom_bond_site_symmetry_2
V1 O13 1.579(8) .
V1 O1 1.829(8) .
V1 O14 1.881(8) 10_564
V1 O6 1.882(7) .
V1 O18 2.001(7) .
V1 V4 2.878(3) .
V1 V7 2.913(4) 10_564
V1 V2 2.985(3) 10_564
V2 O3 1.571(7) .
V2 O11 1.935(8) .
V2 O14 1.940(8) .
V2 O18 1.946(7) 10_564
V2 O12 1.956(7) .
V2 V6 2.983(3) .
V2 V1 2.985(3) 10_564
V3 O4 1.588(7) .
V3 O12 1.861(7) .
V3 O8 1.863(8) 10_564
V3 O15 1.936(7) .
V3 O19 1.940(7) .
V3 V6 2.893(3) .
V3 V8 2.929(3) 10_564
V3 V5 3.009(3) .
V4 O5 1.610(8) .
V4 O18 1.852(7) .
V4 O8 1.866(8) .
V4 O6 1.913(8) .
V4 O7 1.914(7) .
V4 V8 2.941(3) .
V4 V5 2.981(3) .
V5 O2 1.580(7) .
V5 O15 1.942(7) .
V5 O7 1.965(7) .
V5 O6 1.968(7) .
V5 O19 1.983(7) .
V6 O10 1.564(7) .
V6 O1 1.845(8) .
V6 O19 1.877(7) .
V6 O11 1.917(7) .
V6 O12 1.975(7) .
V6 V7 2.924(4) 10_564
V7 O20 1.600(14) .
V7 O17 1.682(4) .
V7 O14 1.822(8) .
V7 O11 1.825(8) 10_564
V7 O17' 1.906(8) .
V7 O1 2.241(9) 10_564
V7 V1 2.913(4) 10_564
V7 V6 2.924(4) 10_564
V8 O9 1.583(7) .
V8 O16 1.800(4) .
V8 O7 1.875(7) .
V8 O15 1.896(7) 10_564
V8 O8 2.066(8) .
V8 V3 2.929(3) 10_564
Cu1 N1 1.864(9) 6_566
Cu1 N1 1.864(9) .
Cu2 N5 1.880(11) .
Cu2 N3 1.980(12) .
Cu2 N4 2.029(12) .
Cu3 N8 1.903(15) .
Cu3 N9 1.930(14) .
Cu3 N10 2.062(13) .
O1 V7 2.241(9) 10_564
O8 V3 1.863(8) 10_564
O11 V7 1.825(8) 10_564
O14 V1 1.881(8) 10_564
O15 V8 1.896(7) 10_564
O16 V8 1.800(4) 10_564
O17 O17' 1.288(15) .
O17 V7 1.682(4) 10_564
O17' V7 1.906(8) 10_564
O18 V2 1.946(7) 10_564
N1 C1 1.290(13) .
N1 C3 1.399(15) .
N2 C1 1.355(13) .
N2 C2 1.375(14) .
N2 C4 1.382(9) .
N3 C17 1.322(17) .
N3 C6 1.43(2) .
N4 C16 1.327(18) .
N4 C15 1.35(2) .
N5 C18 1.306(18) .
N5 C20 1.334(19) .
N6 C19 1.356(19) .
N6 C18 1.360(16) .
N6 C21 1.485(18) .
N9 C28 1.31(2) .
N9 C39 1.40(2) .
N10 C37 1.317(19) .
N10 C38 1.404(16) .
N8 C25 1.301(18) .
N8 C26 1.43(2) .
N7 C25 1.337(17) .
N7 C24 1.41(2) .
N7 C27 1.417(19) .
C1 H1A 0.9300 .
C2 C3 1.401(18) .
C2 H2A 0.9300 .
C3 H3A 0.9300 .
C4 C5 1.378(10) .
C4 C5' 1.482(10) .
C6 C7 1.41(3) .
C6 H6A 0.9300 .
C7 C8 1.28(3) .
C7 H7A 0.9300 .
C8 C9 1.39(3) .
C8 H8A 0.9300 .
C9 C10 1.47(2) .
C9 C17 1.48(2) .
C10 C11 1.20(2) .
C10 H10A 0.9300 .
C11 C12 1.40(3) .
C11 H11A 0.9300 .
C12 C16 1.42(2) .
C12 C13 1.44(3) .
C13 C14 1.30(3) .
C13 H13A 0.9300 .
C14 C15 1.25(3) .
C14 H14A 0.9300 .
C15 H15A 0.9300 .
C16 C17 1.403(19) .
C18 H18A 0.9300 .
C19 C20 1.28(2) .
C19 H19A 0.9300 .
C20 H20A 0.9300 .
C21 C22 1.46(2) .
C21 H21A 0.9700 .
C21 H21B 0.9700 .
C22 C23 1.50(2) .
C22 H22A 0.9700 .
C22 H22B 0.9700 .
C23 C24 1.50(2) .
C23 H23A 0.9700 .
C23 H23B 0.9700 .
C24 H24A 0.9700 .
C24 H24B 0.9700 .
C25 H25A 0.9300 .
C26 C27 1.35(2) .
C26 H26A 0.9300 .
C27 H27A 0.9300 .
C28 C29 1.41(3) .
C28 H28A 0.9300 .
C29 C30 1.37(3) .
C29 H29A 0.9300 .
C30 C31 1.50(2) .
C30 H30A 0.9300 .
C31 C39 1.35(2) .
C31 C32 1.39(2) .
C32 C33 1.30(2) .
C32 H32A 0.9300 .
C33 C34 1.38(2) .
C33 H33A 0.9300 .
C34 C38 1.33(2) .
C34 C35 1.50(3) .
C35 C36 1.30(3) .
C35 H35A 0.9300 .
C36 C37 1.38(2) .
C36 H36A 0.9300 .
C37 H37A 0.9300 .
C38 C39 1.427(18) .
C5 C5' 1.01(5) .
C5 C5 1.41(5) 15_445
C5 C5' 1.71(4) 15_445
C5' C5' 1.45(5) 15_445
C5' C5 1.71(4) 15_445
